data_1563895
loop_
_publ_author_name
'Tarushi, Alketa'
'Zampakou, Marianthi'
'Perontsis, Spyros'
'Lafazanis, Konstantinos'
'Pantazaki, Anastasia A.'
'Hatzidimitriou, Antonios G.'
'Geromichalos, George D.'
'Psomas, George'

_publ_section_title
;
 Manganese(II) complexes of tolfenamic acid or naproxen in polymeric
 structures or encapsulated in [15-MC-5] manganese(III) metallacrowns:
 Structure and biological activity
;
_journal_name_full 'Inorganica Chimica Acta'
_journal_page_first 579
_journal_page_last 592
_journal_paper_doi 10.1016/j.ica.2018.09.001
_journal_volume 483
_journal_year 2018
_chemical_absolute_configuration ad
_chemical_formula_moiety 'C29 H30 Mn1 O7'
_chemical_formula_sum 'C29 H30 Mn O7'
_chemical_formula_weight 545.48
_space_group_IT_number 4
_space_group_name_Hall 'P 2yb'
_space_group_name_H-M_alt 'P 1 21 1'
_symmetry_cell_setting monoclinic
_symmetry_space_group_name_H-M 'P 1 21 1'
_atom_sites_solution_hydrogens difmap
_atom_sites_solution_primary other
_cell_angle_alpha 90
_cell_angle_beta 109.496(2)
_cell_angle_gamma 90
_cell_formula_units_Z 2
_cell_length_a 12.6469(7)
_cell_length_b 7.5803(4)
_cell_length_c 14.6103(8)
_cell_measurement_reflns_used 199
_cell_measurement_temperature 295
_cell_measurement_theta_max 20
_cell_measurement_theta_min 10
_cell_volume 1320.34(13)
_computing_cell_refinement 'Apex2 (Bruker AXS, 2006)'
_computing_data_collection 'Apex2 (Bruker AXS, 2006)'
_computing_data_reduction 'Apex2 (Bruker AXS, 2006)'
_computing_molecular_graphics 'CAMERON (Watkin et al., 1996)'
_computing_publication_material 'CRYSTALS (Betteridge et al., 2003)'
_computing_structure_refinement 'CRYSTALS (Betteridge et al., 2003)'
_computing_structure_solution 'Superflip (Palatinus & Chapuis, 2007)'
_diffrn_ambient_temperature 295
_diffrn_measured_fraction_theta_full 0.996
_diffrn_measured_fraction_theta_max 0.972
_diffrn_measurement_device Area
_diffrn_measurement_device_type 'Bruker Kappa Apex2'
_diffrn_measurement_method '\f & \w scans'
_diffrn_radiation_monochromator graphite
_diffrn_radiation_type 'Mo K\a'
_diffrn_radiation_wavelength 0.71073
_diffrn_reflns_av_R_equivalents 0.027
_diffrn_reflns_limit_h_max 16
_diffrn_reflns_limit_h_min -16
_diffrn_reflns_limit_k_max 10
_diffrn_reflns_limit_k_min -9
_diffrn_reflns_limit_l_max 18
_diffrn_reflns_limit_l_min -19
_diffrn_reflns_number 15560
_diffrn_reflns_theta_full 27.179
_diffrn_reflns_theta_max 29.225
_diffrn_reflns_theta_min 1.479
_diffrn_standards_interval_count .
_diffrn_standards_interval_time .
_diffrn_standards_number 0
_exptl_absorpt_coefficient_mu 0.545
_exptl_absorpt_correction_T_max 0.92
_exptl_absorpt_correction_T_min 0.91
_exptl_absorpt_correction_type numerical
_exptl_absorpt_process_details
; 
 Analytical Absorption (De Meulenaer & Tompa, 1965) 
;
_exptl_crystal_colour colorless
_exptl_crystal_density_diffrn 1.372
_exptl_crystal_density_method 'not measured'
_exptl_crystal_description prism
_exptl_crystal_F_000 570
_exptl_crystal_size_max 0.320
_exptl_crystal_size_mid 0.170
_exptl_crystal_size_min 0.160
_refine_diff_density_max 0.23
_refine_diff_density_min -0.21
_refine_ls_abs_structure_details 'Flack (1983), 2769 Friedel-pairs'
_refine_ls_abs_structure_Flack 0.007(16)
_refine_ls_extinction_method None
_refine_ls_goodness_of_fit_ref 1.0000
_refine_ls_hydrogen_treatment constr
_refine_ls_matrix_type full
_refine_ls_number_parameters 335
_refine_ls_number_reflns 5021
_refine_ls_number_restraints 1
_refine_ls_R_factor_all 0.0545
_refine_ls_R_factor_gt 0.0358
_refine_ls_shift/su_max 0.0003160
_refine_ls_shift/su_mean 0.0000210
_refine_ls_structure_factor_coef Fsqd
_refine_ls_weighting_details
;
 Method, part 1, Chebychev polynomial, (Watkin, 1994, Prince, 1982) 
 [weight] = 1.0/[A~0~*T~0~(x)+A~1~*T~1~(x) ... +A~n-1~]*T~n-1~(x)] 
 where A~i~ are the Chebychev coefficients listed below and x= Fcalc/Fmax 
 Method = Robust Weighting (Prince, 1982) 
 W = [weight] * [1-(deltaF/6*sigmaF)^2^]^2^ 
 A~i~ are: 
 1.67 1.95 0.598 
;
_refine_ls_weighting_scheme calc
_refine_ls_wR_factor_all 0.0715
_refine_ls_wR_factor_gt 0.0637
_refine_ls_wR_factor_ref 0.0637
_reflns_limit_h_max 16
_reflns_limit_h_min -16
_reflns_limit_k_max 10
_reflns_limit_k_min -9
_reflns_limit_l_max 19
_reflns_limit_l_min 0
_reflns_number_gt 5021
_reflns_number_total 6510
_reflns_threshold_expression I>2.0\s(I)
_oxford_diffrn_Wilson_B_factor 2.53
_oxford_diffrn_Wilson_scale 40.45
_oxford_refine_ls_r_factor_ref 0.0358
_oxford_refine_ls_scale 0.19971(6)
_oxford_reflns_number_all 6491
_oxford_reflns_threshold_expression_ref I>2.0\s(I)
_cod_data_source_file ICA-2018-483-579.cif
_cod_data_source_block III
_cod_depositor_comments
;
The following automatic conversions were performed:

data item '_atom_sites_solution_primary' value 'Other' was changed to
'other' in accordance with the built-in table derived from the CIF
Core dictionary named 'cif_core.dic' version 2.4.5 last updated on
2014-11-21.

Automatic conversion script
Id: cif_fix_values 8369 2020-08-20 11:38:08Z andrius 
;
_cod_original_sg_symbol_H-M 'P 21 '
_cod_original_formula_sum 'C29 H30 Mn1 O7'
_cod_database_code 1563895

loop_
_symmetry_equiv_pos_as_xyz
x,y,z
-x,y+1/2,-z

loop_
_atom_site_label
_atom_site_type_symbol
_atom_site_fract_x
_atom_site_fract_y
_atom_site_fract_z
_atom_site_U_iso_or_equiv
_atom_site_occupancy
_atom_site_adp_type
_atom_site_refinement_flags_posn
_atom_site_refinement_flags_adp
_atom_site_refinement_flags_occupancy
_atom_site_disorder_assembly
_atom_site_disorder_group
_atom_site_attached_hydrogens
Mn1 Mn 0.04869(3) 0.69180(9) 0.51836(3) 0.0283 1.0000 Uani . . . . . .
O1 O 0.04701(19) 0.5752(3) 0.64926(15) 0.0452 1.0000 Uani . . . . . .
O2 O -0.05444(19) 0.3313(3) 0.60194(15) 0.0465 1.0000 Uani . . . . . .
O3 O 0.09227(17) 0.4457(3) 0.46965(14) 0.0393 1.0000 Uani . . . . . .
O4 O 0.13202(14) 0.1809(3) 0.52933(14) 0.0435 1.0000 Uani . . . . . .
O5 O 0.19023(17) 0.8557(3) 0.59953(14) 0.0420 1.0000 Uani . . . . . .
O6 O 0.32089(19) 0.2762(3) 1.28086(15) 0.0497 1.0000 Uani . . . . . .
O7 O 0.68642(17) 0.3416(3) 1.05780(16) 0.0465 1.0000 Uani . . . . . .
C1 C -0.0202(2) 0.4600(3) 0.65719(18) 0.0325 1.0000 Uani . . . . . .
C2 C -0.0636(2) 0.4782(4) 0.74245(19) 0.0324 1.0000 Uani . . . . . .
C3 C -0.1769(3) 0.3885(4) 0.7227(2) 0.0465 1.0000 Uani . . . . . .
C4 C 0.0221(2) 0.4139(3) 0.83612(18) 0.0294 1.0000 Uani . . . . . .
C5 C 0.0100(2) 0.4608(3) 0.92317(19) 0.0308 1.0000 Uani . . . . . .
C6 C 0.0868(2) 0.4077(3) 1.01256(19) 0.0297 1.0000 Uani . . . . . .
C7 C 0.0767(2) 0.4587(4) 1.1029(2) 0.0352 1.0000 Uani . . . . . .
C8 C 0.1538(3) 0.4105(4) 1.1878(2) 0.0378 1.0000 Uani . . . . . .
C9 C 0.2482(2) 0.3089(4) 1.1895(2) 0.0373 1.0000 Uani . . . . . .
C10 C 0.2617(2) 0.2550(4) 1.1052(2) 0.0370 1.0000 Uani . . . . . .
C11 C 0.1810(2) 0.3019(3) 1.01460(19) 0.0299 1.0000 Uani . . . . . .
C12 C 0.1904(2) 0.2518(4) 0.9244(2) 0.0362 1.0000 Uani . . . . . .
C13 C 0.1137(2) 0.3058(3) 0.8390(2) 0.0356 1.0000 Uani . . . . . .
C14 C 0.4230(3) 0.1900(6) 1.2894(3) 0.0695 1.0000 Uani . . . . . .
C15 C 0.1626(2) 0.3254(3) 0.50493(19) 0.0312 1.0000 Uani . . . . . .
C16 C 0.2843(2) 0.3462(4) 0.5135(2) 0.0363 1.0000 Uani . . . . . .
C17 C 0.3106(3) 0.5273(5) 0.4802(3) 0.0564 1.0000 Uani . . . . . .
C18 C 0.3630(2) 0.3042(4) 0.6146(2) 0.0364 1.0000 Uani . . . . . .
C19 C 0.3503(2) 0.3762(4) 0.6959(2) 0.0384 1.0000 Uani . . . . . .
C20 C 0.4316(2) 0.3561(4) 0.7888(2) 0.0349 1.0000 Uani . . . . . .
C21 C 0.4234(2) 0.4402(4) 0.8726(2) 0.0458 1.0000 Uani . . . . . .
C22 C 0.5078(3) 0.4311(4) 0.9592(2) 0.0459 1.0000 Uani . . . . . .
C23 C 0.6069(2) 0.3346(4) 0.9677(2) 0.0366 1.0000 Uani . . . . . .
C24 C 0.6164(2) 0.2476(4) 0.8895(2) 0.0375 1.0000 Uani . . . . . .
C25 C 0.5300(2) 0.2576(4) 0.7980(2) 0.0352 1.0000 Uani . . . . . .
C26 C 0.5396(2) 0.1765(5) 0.7144(2) 0.0453 1.0000 Uani . . . . . .
C27 C 0.4597(2) 0.2004(5) 0.6261(2) 0.0469 1.0000 Uani . . . . . .
C28 C 0.7923(3) 0.2649(5) 1.0671(2) 0.0537 1.0000 Uani . . . . . .
C29 C 0.2400(4) 0.8782(5) 0.7015(3) 0.0786 1.0000 Uani . . . . . .
H21 H -0.0747 0.6051 0.7495 0.0382 1.0000 Uiso R . . . . .
H131 H 0.1228 0.2722 0.7811 0.0427 1.0000 Uiso R . . . . .
H121 H 0.2504 0.1804 0.9237 0.0431 1.0000 Uiso R . . . . .
H51 H -0.0517 0.5287 0.9230 0.0366 1.0000 Uiso R . . . . .
H71 H 0.0148 0.5267 1.1030 0.0416 1.0000 Uiso R . . . . .
H81 H 0.1465 0.4456 1.2467 0.0464 1.0000 Uiso R . . . . .
H101 H 0.3232 0.1886 1.1046 0.0442 1.0000 Uiso R . . . . .
H141 H 0.4697 0.1849 1.3560 0.1041 1.0000 Uiso R . . . . .
H143 H 0.4078 0.0721 1.2637 0.1039 1.0000 Uiso R . . . . .
H142 H 0.4627 0.2535 1.2520 0.1028 1.0000 Uiso R . . . . .
H33 H -0.2039 0.4064 0.7765 0.0696 1.0000 Uiso R . . . . .
H32 H -0.2294 0.4328 0.6639 0.0700 1.0000 Uiso R . . . . .
H31 H -0.1688 0.2639 0.7152 0.0697 1.0000 Uiso R . . . . .
H294 H 0.1824 0.9521 0.5742 0.0631 1.0000 Uiso R . . . . .
H291 H 0.3059 0.9484 0.7181 0.1175 1.0000 Uiso R . . . . .
H293 H 0.1867 0.9351 0.7255 0.1174 1.0000 Uiso R . . . . .
H292 H 0.2570 0.7654 0.7329 0.1167 1.0000 Uiso R . . . . .
H161 H 0.2975 0.2594 0.4697 0.0432 1.0000 Uiso R . . . . .
H191 H 0.2868 0.4425 0.6899 0.0460 1.0000 Uiso R . . . . .
H211 H 0.3570 0.5021 0.8672 0.0550 1.0000 Uiso R . . . . .
H221 H 0.5009 0.4865 1.0141 0.0544 1.0000 Uiso R . . . . .
H282 H 0.8411 0.2807 1.1324 0.0796 1.0000 Uiso R . . . . .
H281 H 0.7824 0.1405 1.0537 0.0798 1.0000 Uiso R . . . . .
H283 H 0.8250 0.3203 1.0233 0.0794 1.0000 Uiso R . . . . .
H241 H 0.6795 0.1817 0.8951 0.0444 1.0000 Uiso R . . . . .
H261 H 0.6031 0.1075 0.7201 0.0538 1.0000 Uiso R . . . . .
H271 H 0.4691 0.1475 0.5705 0.0558 1.0000 Uiso R . . . . .
H173 H 0.3871 0.5259 0.4793 0.0840 1.0000 Uiso R . . . . .
H171 H 0.2599 0.5517 0.4152 0.0835 1.0000 Uiso R . . . . .
H172 H 0.3046 0.6189 0.5249 0.0838 1.0000 Uiso R . . . . .

loop_
_atom_site_aniso_label
_atom_site_aniso_U_11
_atom_site_aniso_U_22
_atom_site_aniso_U_33
_atom_site_aniso_U_23
_atom_site_aniso_U_13
_atom_site_aniso_U_12
Mn1 0.03287(17) 0.02302(16) 0.03045(16) 0.0038(2) 0.01245(13) 0.0016(2)
O1 0.0586(14) 0.0441(12) 0.0338(11) 0.0051(9) 0.0167(10) -0.0179(11)
O2 0.0672(14) 0.0412(12) 0.0377(12) -0.0125(9) 0.0264(11) -0.0120(11)
O3 0.0451(11) 0.0319(10) 0.0444(11) 0.0043(8) 0.0194(10) 0.0128(8)
O4 0.0326(9) 0.0291(10) 0.0654(12) 0.0065(12) 0.0118(9) -0.0007(10)
O5 0.0477(12) 0.0317(11) 0.0415(11) 0.0055(9) 0.0082(10) -0.0053(9)
O6 0.0539(13) 0.0454(12) 0.0389(11) 0.0028(9) 0.0010(10) 0.0107(10)
O7 0.0420(12) 0.0454(12) 0.0494(13) -0.0036(10) 0.0117(10) 0.0066(10)
C1 0.0456(15) 0.0273(13) 0.0242(12) 0.0013(10) 0.0113(11) -0.0016(11)
C2 0.0437(16) 0.0265(13) 0.0290(13) -0.0030(10) 0.0147(12) 0.0005(11)
C3 0.0403(17) 0.059(2) 0.0423(17) 0.0008(15) 0.0167(14) -0.0037(14)
C4 0.0350(13) 0.0242(12) 0.0321(13) -0.0013(10) 0.0152(11) -0.0055(10)
C5 0.0339(14) 0.0262(13) 0.0365(14) -0.0018(11) 0.0171(12) 0.0017(11)
C6 0.0340(13) 0.0245(12) 0.0341(13) -0.0003(10) 0.0160(11) -0.0004(10)
C7 0.0410(16) 0.0328(15) 0.0355(15) -0.0031(11) 0.0178(12) 0.0049(12)
C8 0.0514(17) 0.0317(14) 0.0313(14) -0.0022(11) 0.0148(13) -0.0006(13)
C9 0.0428(16) 0.0267(13) 0.0391(15) 0.0010(11) 0.0093(13) -0.0041(12)
C10 0.0358(15) 0.0289(13) 0.0457(16) 0.0024(11) 0.0130(13) 0.0062(11)
C11 0.0356(14) 0.0222(12) 0.0350(14) -0.0003(10) 0.0160(11) -0.0020(10)
C12 0.0409(15) 0.0286(13) 0.0474(16) 0.0023(11) 0.0258(13) 0.0084(11)
C13 0.0480(16) 0.0300(14) 0.0374(15) -0.0033(11) 0.0258(13) 0.0025(12)
C14 0.059(2) 0.070(2) 0.065(2) 0.009(3) 0.0006(16) 0.022(3)
C15 0.0332(13) 0.0267(13) 0.0349(14) -0.0032(11) 0.0129(11) 0.0004(11)
C16 0.0333(14) 0.0379(15) 0.0398(15) -0.0034(12) 0.0149(12) -0.0025(12)
C17 0.050(2) 0.067(2) 0.051(2) 0.0138(17) 0.0167(16) -0.0177(17)
C18 0.0295(13) 0.0346(15) 0.0474(16) -0.0002(12) 0.0160(12) 0.0005(11)
C19 0.0296(14) 0.0392(16) 0.0502(17) 0.0010(13) 0.0185(13) 0.0047(11)
C20 0.0286(13) 0.0329(14) 0.0464(16) 0.0022(12) 0.0166(12) 0.0055(11)
C21 0.0359(15) 0.0543(19) 0.0510(18) -0.0015(15) 0.0196(14) 0.0125(14)
C22 0.0476(17) 0.0488(18) 0.0462(18) -0.0049(14) 0.0223(15) 0.0106(14)
C23 0.0358(14) 0.0305(14) 0.0441(16) 0.0011(12) 0.0140(13) -0.0003(12)
C24 0.0339(14) 0.0306(14) 0.0497(16) 0.0045(11) 0.0160(12) 0.0081(11)
C25 0.0315(13) 0.0283(12) 0.0495(16) 0.0018(11) 0.0182(12) 0.0042(10)
C26 0.0388(14) 0.0447(17) 0.0541(16) -0.0024(18) 0.0177(12) 0.0157(16)
C27 0.0426(15) 0.0519(17) 0.0500(15) -0.005(2) 0.0205(12) 0.0174(18)
C28 0.0369(16) 0.061(2) 0.0550(19) -0.0044(16) 0.0047(14) 0.0099(15)
C29 0.109(4) 0.059(3) 0.048(2) 0.0007(18) -0.001(2) -0.024(2)

loop_
_atom_type_symbol
_atom_type_scat_dispersion_real
_atom_type_scat_dispersion_imag
_atom_type_scat_Cromer_Mann_a1
_atom_type_scat_Cromer_Mann_b1
_atom_type_scat_Cromer_Mann_a2
_atom_type_scat_Cromer_Mann_b2
_atom_type_scat_Cromer_Mann_a3
_atom_type_scat_Cromer_Mann_b3
_atom_type_scat_Cromer_Mann_a4
_atom_type_scat_Cromer_Mann_b4
_atom_type_scat_Cromer_Mann_c
_atom_type_scat_source
C 0.0033 0.0016 2.3100 20.8439 1.0200 10.2075 1.5886 0.5687 0.8650 51.6512 0.2156 'International Tables Vol C 4.2.6.8 and 6.1.1.4'
H 0.0000 0.0000 0.4930 10.5109 0.3229 26.1257 0.1402 3.1424 0.0408 57.7998 0.0030 'International Tables Vol C 4.2.6.8 and 6.1.1.4'
N 0.0061 0.0033 12.2126 0.0057 3.1322 9.8933 2.0125 28.9975 1.1663 0.5826 -11.5290 'International Tables Vol C 4.2.6.8 and 6.1.1.4'
O 0.0106 0.0060 3.0485 13.2771 2.2868 5.7011 1.5463 0.3239 0.8670 32.9089 0.2508 'International Tables Vol C 4.2.6.8 and 6.1.1.4'
Mn 0.3368 0.7283 11.2819 5.3409 7.3573 0.3432 3.0193 17.8674 2.2441 83.7543 1.0896 'International Tables Vol C 4.2.6.8 and 6.1.1.4'

loop_
_geom_angle_atom_site_label_1
_geom_angle_site_symmetry_1
_geom_angle_atom_site_label_2
_geom_angle_site_symmetry_2
_geom_angle_atom_site_label_3
_geom_angle_site_symmetry_3
_geom_angle
_geom_angle_publ_flag
O4 2_556 Mn1 . O2 2_556 94.52(9) yes
O4 2_556 Mn1 . O1 . 86.95(8) yes
O2 2_556 Mn1 . O1 . 173.89(10) yes
O4 2_556 Mn1 . O3 . 102.87(8) yes
O2 2_556 Mn1 . O3 . 94.42(8) yes
O1 . Mn1 . O3 . 91.02(8) yes
O4 2_556 Mn1 . O5 . 141.98(8) yes
O2 2_556 Mn1 . O5 . 85.16(9) yes
O1 . Mn1 . O5 . 90.03(8) yes
O3 . Mn1 . O5 . 115.08(8) yes
Mn1 . O1 . C1 . 126.04(18) yes
Mn1 2_546 O2 . C1 . 147.6(2) yes
Mn1 . O3 . Mn1 2_546 110.86(8) yes
Mn1 . O3 . C15 . 136.32(18) yes
Mn1 2_546 O3 . C15 . 81.18(16) yes
Mn1 2_546 O4 . C15 . 105.62(17) yes
Mn1 . O5 . C29 . 129.5(2) yes
Mn1 . O5 . H294 . 108.3 no
C29 . O5 . H294 . 108.4 no
C9 . O6 . C14 . 117.8(3) yes
C23 . O7 . C28 . 116.3(2) yes
O1 . C1 . O2 . 125.8(2) yes
O1 . C1 . C2 . 116.9(2) yes
O2 . C1 . C2 . 117.2(2) yes
C1 . C2 . C3 . 112.1(2) yes
C1 . C2 . C4 . 111.3(2) yes
C3 . C2 . C4 . 111.8(2) yes
C1 . C2 . H21 . 106.1 no
C3 . C2 . H21 . 107.4 no
C4 . C2 . H21 . 107.7 no
C2 . C3 . H33 . 110.4 no
C2 . C3 . H32 . 109.9 no
H33 . C3 . H32 . 110.8 no
C2 . C3 . H31 . 109.3 no
H33 . C3 . H31 . 108.1 no
H32 . C3 . H31 . 108.2 no
C2 . C4 . C5 . 118.9(2) yes
C2 . C4 . C13 . 123.2(2) yes
C5 . C4 . C13 . 117.8(2) yes
C4 . C5 . C6 . 122.0(2) yes
C4 . C5 . H51 . 119.4 no
C6 . C5 . H51 . 118.6 no
C5 . C6 . C7 . 122.6(2) yes
C5 . C6 . C11 . 119.6(2) yes
C7 . C6 . C11 . 117.8(2) yes
C6 . C7 . C8 . 121.3(3) yes
C6 . C7 . H71 . 118.9 no
C8 . C7 . H71 . 119.8 no
C7 . C8 . C9 . 120.8(3) yes
C7 . C8 . H81 . 120.4 no
C9 . C8 . H81 . 118.8 no
C8 . C9 . O6 . 113.9(3) yes
C8 . C9 . C10 . 120.5(3) yes
O6 . C9 . C10 . 125.6(3) yes
C9 . C10 . C11 . 120.0(3) yes
C9 . C10 . H101 . 122.0 no
C11 . C10 . H101 . 118.0 no
C6 . C11 . C10 . 119.7(2) yes
C6 . C11 . C12 . 117.4(2) yes
C10 . C11 . C12 . 122.9(2) yes
C11 . C12 . C13 . 121.2(2) yes
C11 . C12 . H121 . 119.1 no
C13 . C12 . H121 . 119.7 no
C4 . C13 . C12 . 121.9(2) yes
C4 . C13 . H131 . 119.0 no
C12 . C13 . H131 . 119.1 no
O6 . C14 . H141 . 110.1 no
O6 . C14 . H143 . 109.6 no
H141 . C14 . H143 . 109.5 no
O6 . C14 . H142 . 110.2 no
H141 . C14 . H142 . 109.3 no
H143 . C14 . H142 . 108.1 no
O3 . C15 . O4 . 120.5(2) yes
O3 . C15 . C16 . 121.3(2) yes
O4 . C15 . C16 . 118.1(2) yes
C15 . C16 . C17 . 113.1(2) yes
C15 . C16 . C18 . 112.2(2) yes
C17 . C16 . C18 . 110.9(2) yes
C15 . C16 . H161 . 105.7 no
C17 . C16 . H161 . 107.2 no
C18 . C16 . H161 . 107.4 no
C16 . C17 . H173 . 108.5 no
C16 . C17 . H171 . 109.8 no
H173 . C17 . H171 . 108.9 no
C16 . C17 . H172 . 110.7 no
H173 . C17 . H172 . 108.6 no
H171 . C17 . H172 . 110.3 no
C16 . C18 . C19 . 122.3(2) yes
C16 . C18 . C27 . 119.6(2) yes
C19 . C18 . C27 . 117.8(3) yes
C18 . C19 . C20 . 122.3(3) yes
C18 . C19 . H191 . 119.0 no
C20 . C19 . H191 . 118.7 no
C19 . C20 . C21 . 123.0(2) yes
C19 . C20 . C25 . 118.8(3) yes
C21 . C20 . C25 . 118.0(3) yes
C20 . C21 . C22 . 121.5(3) yes
C20 . C21 . H211 . 118.2 no
C22 . C21 . H211 . 120.3 no
C21 . C22 . C23 . 120.3(3) yes
C21 . C22 . H221 . 120.5 no
C23 . C22 . H221 . 119.2 no
C22 . C23 . O7 . 114.2(3) yes
C22 . C23 . C24 . 120.0(3) yes
O7 . C23 . C24 . 125.9(3) yes
C23 . C24 . C25 . 120.6(3) yes
C23 . C24 . H241 . 120.4 no
C25 . C24 . H241 . 119.0 no
C24 . C25 . C20 . 119.5(3) yes
C24 . C25 . C26 . 122.1(2) yes
C20 . C25 . C26 . 118.3(3) yes
C25 . C26 . C27 . 120.8(3) yes
C25 . C26 . H261 . 119.0 no
C27 . C26 . H261 . 120.2 no
C18 . C27 . C26 . 121.8(3) yes
C18 . C27 . H271 . 118.9 no
C26 . C27 . H271 . 119.4 no
O7 . C28 . H282 . 108.5 no
O7 . C28 . H281 . 109.0 no
H282 . C28 . H281 . 108.8 no
O7 . C28 . H283 . 110.9 no
H282 . C28 . H283 . 109.3 no
H281 . C28 . H283 . 110.2 no
O5 . C29 . H291 . 112.4 no
O5 . C29 . H293 . 108.5 no
H291 . C29 . H293 . 108.4 no
O5 . C29 . H292 . 110.2 no
H291 . C29 . H292 . 109.9 no
H293 . C29 . H292 . 107.2 no

loop_
_geom_bond_atom_site_label_1
_geom_bond_site_symmetry_1
_geom_bond_atom_site_label_2
_geom_bond_site_symmetry_2
_geom_bond_distance
_geom_bond_publ_flag
Mn1 . O4 2_556 2.1570(17) yes
Mn1 . O2 2_556 2.073(2) yes
Mn1 . O1 . 2.113(2) yes
Mn1 . O3 . 2.1334(19) yes
Mn1 . O5 . 2.176(2) yes
O1 . C1 . 1.251(3) yes
O2 . C1 . 1.248(3) yes
O3 . C15 . 1.258(3) yes
O4 . C15 . 1.252(3) yes
O5 . C29 . 1.420(4) yes
O5 . H294 . 0.810 no
O6 . C9 . 1.367(3) yes
O6 . C14 . 1.416(4) yes
O7 . C23 . 1.365(3) yes
O7 . C28 . 1.424(3) yes
C1 . C2 . 1.526(4) yes
C2 . C3 . 1.524(4) yes
C2 . C4 . 1.515(4) yes
C2 . H21 . 0.983 no
C3 . H33 . 0.966 no
C3 . H32 . 0.955 no
C3 . H31 . 0.960 no
C4 . C5 . 1.378(3) yes
C4 . C13 . 1.408(4) yes
C5 . C6 . 1.401(4) yes
C5 . H51 . 0.934 no
C6 . C7 . 1.422(3) yes
C6 . C11 . 1.428(3) yes
C7 . C8 . 1.347(4) yes
C7 . H71 . 0.937 no
C8 . C9 . 1.414(4) yes
C8 . H81 . 0.934 no
C9 . C10 . 1.361(4) yes
C10 . C11 . 1.421(4) yes
C10 . H101 . 0.929 no
C11 . C12 . 1.414(4) yes
C12 . C13 . 1.363(4) yes
C12 . H121 . 0.935 no
C13 . H131 . 0.927 no
C14 . H141 . 0.955 no
C14 . H143 . 0.964 no
C14 . H142 . 0.981 no
C15 . C16 . 1.510(4) yes
C16 . C17 . 1.530(4) yes
C16 . C18 . 1.515(4) yes
C16 . H161 . 0.970 no
C17 . H173 . 0.972 no
C17 . H171 . 0.969 no
C17 . H172 . 0.973 no
C18 . C19 . 1.364(4) yes
C18 . C27 . 1.416(4) yes
C19 . C20 . 1.411(4) yes
C19 . H191 . 0.926 no
C20 . C21 . 1.414(4) yes
C20 . C25 . 1.419(3) yes
C21 . C22 . 1.358(4) yes
C21 . H211 . 0.943 no
C22 . C23 . 1.420(4) yes
C22 . H221 . 0.935 no
C23 . C24 . 1.359(4) yes
C24 . C25 . 1.419(4) yes
C24 . H241 . 0.921 no
C25 . C26 . 1.409(4) yes
C26 . C27 . 1.359(4) yes
C26 . H261 . 0.938 no
C27 . H271 . 0.948 no
C28 . H282 . 0.955 no
C28 . H281 . 0.963 no
C28 . H283 . 0.967 no
C29 . H291 . 0.949 no
C29 . H293 . 0.961 no
C29 . H292 . 0.960 no

loop_
_geom_hbond_atom_site_label_D
_geom_hbond_site_symmetry_D
_geom_hbond_atom_site_label_H
_geom_hbond_site_symmetry_H
_geom_hbond_atom_site_label_A
_geom_hbond_site_symmetry_A
_geom_hbond_angle_DHA
_geom_hbond_distance_DH
_geom_hbond_distance_HA
_geom_hbond_distance_DA
_geom_hbond_publ_flag
O5 . H294 . O4 1_565 164 0.81 1.89 2.677(4) yes
